data_2210742
loop_
_publ_author_name
'Mizuguchi, Jin'
'Arai, Ayako'

_publ_section_title
;
 3,3'-(1,4-Dioxopyrrolo[3,4-<i>c</i>]pyrrole-3,6-diyl)dibenzonitrile
 dimethylacetamide disolvate
;
_journal_coeditor_code OB2060
_journal_issue 10
_journal_name_full 'Acta Crystallographica Section E'
_journal_page_first o4382
_journal_page_last o4384
_journal_paper_doi 10.1107/S1600536806035677
_journal_volume 62
_journal_year 2006
_chemical_formula_iupac 'C20 H10 N4 O2 , 2C4 H9 N O'
_chemical_formula_moiety 'C20 H10 N4 O2 , 2C4 H9 N O'
_chemical_formula_sum 'C28 H28 N6 O4'
_chemical_formula_weight 512.56
_chemical_name_systematic
;3,3'-(1,4-dioxopyrrolo[3,4-c]pyrrole-3,6-diyl)dibenzonitrile
 dimethylacetamide
disolvate
;
_space_group_IT_number 14
_symmetry_cell_setting monoclinic
_symmetry_space_group_name_Hall '-P 2ybc'
_symmetry_space_group_name_H-M 'P 1 21/c 1'
_cell_angle_alpha 90.0000
_cell_angle_beta 105.18(2)
_cell_angle_gamma 90.0000
_cell_formula_units_Z 2
_cell_length_a 16.129(5)
_cell_length_b 4.020(5)
_cell_length_c 20.676(6)
_cell_measurement_reflns_used 25
_cell_measurement_temperature 296
_cell_measurement_theta_max 13.2
_cell_measurement_theta_min 10.5
_cell_volume 1293.8(17)
_computing_cell_refinement 'MSC/AFC Diffractometer Control Software'
_computing_data_collection 'MSC/AFC Diffractometer Control Software (Rigaku/MSC, 2000)'
_computing_data_reduction 'CrystalStructure (Rigaku/MSC, 2005)'
_computing_molecular_graphics 'ORTEPIII (Burnett & Johnson, 1996)'
_computing_publication_material CrystalStructure
_computing_structure_refinement 'SHELXL97 (Sheldrick, 1997)'
_computing_structure_solution 'SIR2002 (Burla <i>et al.</i>,  2003)'
_diffrn_measured_fraction_theta_full 0.997
_diffrn_measured_fraction_theta_max 0.997
_diffrn_measurement_device_type 'Rigaku AFC-7R'
_diffrn_measurement_method \w/2\q
_diffrn_radiation_type 'Mo K\a'
_diffrn_radiation_wavelength 0.71069
_diffrn_reflns_av_R_equivalents 0.082
_diffrn_reflns_limit_h_max 20
_diffrn_reflns_limit_h_min 0
_diffrn_reflns_limit_k_max 0
_diffrn_reflns_limit_k_min -5
_diffrn_reflns_limit_l_max 25
_diffrn_reflns_limit_l_min -26
_diffrn_reflns_number 3078
_diffrn_reflns_theta_full 27.52
_diffrn_reflns_theta_max 27.52
_diffrn_standards_decay_% 22.0
_diffrn_standards_interval_count 0
_diffrn_standards_number 3
_exptl_absorpt_coefficient_mu 0.091
_exptl_absorpt_correction_T_max 0.997
_exptl_absorpt_correction_T_min 0.968
_exptl_absorpt_correction_type psi-scan
_exptl_absorpt_process_details '(North <i>et al.</i>,  1968)'
_exptl_crystal_colour orange
_exptl_crystal_density_diffrn 1.316
_exptl_crystal_density_method 'not measured'
_exptl_crystal_description platelet
_exptl_crystal_F_000 540.00
_exptl_crystal_size_max 0.40
_exptl_crystal_size_mid 0.10
_exptl_crystal_size_min 0.03
_refine_diff_density_max 0.85
_refine_diff_density_min -0.37
_refine_ls_extinction_method none
_refine_ls_goodness_of_fit_ref 1.136
_refine_ls_hydrogen_treatment constr
_refine_ls_number_parameters 143
_refine_ls_number_reflns 2975
_refine_ls_R_factor_gt 0.1094
_refine_ls_shift/su_max 0.0000
_refine_ls_structure_factor_coef Fsqd
_refine_ls_weighting_details 'w = 1/[\s^2^(Fo^2^)+(0.1P)^2^] where P=(Fo^2^+2Fc^2^)/3'
_refine_ls_weighting_scheme calc
_refine_ls_wR_factor_ref 0.3471
_reflns_number_gt 665
_reflns_number_total 2975
_reflns_threshold_expression F^2^>2\s(F^2^)
_cod_data_source_file ob2060.cif
_cod_data_source_block I
_cod_database_code 2210742
_cod_database_fobs_code 2210742

loop_
_symmetry_equiv_pos_site_id
_symmetry_equiv_pos_as_xyz
1 +x,+y,+z
2 -x,1/2+y,1/2-z
3 -x,-y,-z
4 +x,1/2-y,1/2+z

loop_
_atom_site_type_symbol
_atom_site_label
_atom_site_fract_x
_atom_site_fract_y
_atom_site_fract_z
_atom_site_U_iso_or_equiv
_atom_site_adp_type
_atom_site_calc_flag
_atom_site_refinement_flags
_atom_site_occupancy
O O1 0.5981(3) 0.3044(16) 0.6276(2) 0.0608(18) Uani d . 1.00
O O2 0.7780(3) 0.6305(17) 0.5472(3) 0.0781(19) Uani d . 1.00
N N1 0.6219(3) 0.2455(16) 0.5222(2) 0.0434(18) Uani d . 1.00
N N2 0.8766(4) 0.525(2) 0.3587(4) 0.091(3) Uani d . 1.00
N N3 0.8872(6) 0.884(2) 0.6079(4) 0.117(3) Uani d . 1.00
C C1 0.6180(4) 0.127(2) 0.4033(3) 0.039(2) Uani d . 1.00
C C2 0.6974(4) 0.259(2) 0.4072(3) 0.046(2) Uani d . 1.00
C C3 0.7264(4) 0.274(2) 0.3508(3) 0.044(2) Uani d . 1.00
C C4 0.6792(5) 0.159(2) 0.2897(4) 0.058(2) Uani d . 1.00
C C5 0.6010(5) 0.020(2) 0.2856(3) 0.055(2) Uani d . 1.00
C C6 0.5666(4) 0.003(2) 0.3410(3) 0.045(2) Uani d . 1.00
C C7 0.5779(4) 0.109(2) 0.4604(3) 0.0365(19) Uani d . 1.00
C C8 0.5028(4) -0.0263(19) 0.4668(2) 0.0328(18) Uani d . 1.00
C C9 0.5737(4) 0.204(2) 0.5695(3) 0.041(2) Uani d . 1.00
C C10 0.8114(6) 0.409(2) 0.3552(4) 0.064(2) Uani d . 1.00
C C11 0.8172(8) 0.764(3) 0.6047(6) 0.123(5) Uani d . 1.00
C C12 0.7842(5) 0.787(2) 0.6674(4) 0.081(2) Uani d . 1.00
C C13 0.9418(5) 1.030(2) 0.6689(4) 0.079(3) Uani d . 1.00
C C14 0.9180(5) 0.879(2) 0.5419(4) 0.090(3) Uani d . 1.00
H H1N 0.6712 0.3412 0.5302 0.052 Uiso c R 1.00
H H2 0.7313 0.3378 0.4478 0.055 Uiso c R 1.00
H H4 0.7002 0.1759 0.2520 0.070 Uiso c R 1.00
H H5 0.5695 -0.0669 0.2448 0.066 Uiso c R 1.00
H H6 0.5123 -0.0849 0.3373 0.054 Uiso c R 1.00
H H12A 0.8082 0.9790 0.6902 0.097 Uiso c . 1.00
H H12B 0.7250 0.7920 0.6536 0.097 Uiso c . 1.00
H H12C 0.8048 0.5937 0.6930 0.097 Uiso c . 1.00
H H13A 0.9301 1.2642 0.6698 0.098 Uiso c R 1.00
H H13B 1.0011 0.9980 0.6697 0.098 Uiso c R 1.00
H H13C 0.9302 0.9250 0.7073 0.098 Uiso c R 1.00
H H14A 0.9482 0.6755 0.5396 0.100 Uiso c R 1.00
H H14B 0.9555 1.0644 0.5419 0.100 Uiso c R 1.00
H H14C 0.8690 0.8944 0.5038 0.100 Uiso c R 1.00

loop_
_atom_site_aniso_label
_atom_site_aniso_U_11
_atom_site_aniso_U_22
_atom_site_aniso_U_33
_atom_site_aniso_U_12
_atom_site_aniso_U_13
_atom_site_aniso_U_23
O1 0.054(3) 0.089(5) 0.037(3) -0.022(3) 0.009(2) -0.014(3)
O2 0.07(17) 0.074(6) 0.074(4) 0.000(4) 0.000(3) 0.000(4)
N1 0.033(3) 0.065(5) 0.027(3) -0.006(3) -0.001(2) -0.010(3)
N2 0.053(4) 0.121(8) 0.104(6) -0.032(5) 0.030(4) 0.000(6)
N3 0.1(3) 0.112(6) 0.112(13) 0.000(5) 0.000(7) 0.000(8)
C1 0.037(4) 0.049(5) 0.031(3) 0.006(4) 0.010(3) 0.011(3)
C2 0.039(4) 0.058(6) 0.046(4) 0.006(4) 0.019(3) 0.007(4)
C3 0.032(3) 0.058(6) 0.043(4) -0.001(4) 0.014(3) 0.004(4)
C4 0.066(5) 0.071(7) 0.048(5) -0.006(5) 0.033(4) 0.005(5)
C5 0.057(5) 0.064(6) 0.045(4) -0.012(5) 0.016(3) 0.003(5)
C6 0.043(4) 0.052(5) 0.037(4) 0.000(4) 0.004(3) 0.000(4)
C7 0.031(3) 0.049(5) 0.030(3) -0.004(4) 0.010(3) 0.000(3)
C8 0.034(3) 0.041(5) 0.026(3) -0.012(4) 0.012(3) -0.006(3)
C9 0.040(4) 0.053(6) 0.028(3) -0.002(4) 0.008(3) 0.004(4)
C10 0.068(5) 0.075(7) 0.058(5) 0.000(6) 0.032(4) 0.009(5)
C11 0.1(4) 0.118(8) 0.118(17) 0.000(7) 0.000(9) 0.000(9)
C12 0.1(2) 0.077(8) 0.077(7) 0.000(6) 0.000(6) 0.000(6)
C13 0.1(2) 0.076(7) 0.076(7) 0.000(5) 0.000(4) 0.000(6)
C14 0.1(2) 0.086(10) 0.086(7) 0.000(7) 0.000(6) 0.000(8)

loop_
_atom_type_symbol
_atom_type_description
_atom_type_scat_dispersion_real
_atom_type_scat_dispersion_imag
_atom_type_scat_source
C C 0.003 0.002
;
International Tables for Crystallography
(1992, Vol. C, Tables 4.2.6.8 and 6.1.1.4)
;
H H 0.000 0.000
;
International Tables for Crystallography
(1992, Vol. C, Table 6.1.1.4)
;
N N 0.006 0.003
;
International Tables for Crystallography
(1992, Vol. C, Tables 4.2.6.8 and 6.1.1.4)
;
O O 0.011 0.006
;
International Tables for Crystallography
(1992, Vol. C, Tables 4.2.6.8 and 6.1.1.4)
;

loop_
_geom_angle_atom_site_label_1
_geom_angle_atom_site_label_2
_geom_angle_atom_site_label_3
_geom_angle_site_symmetry_1
_geom_angle_site_symmetry_3
_geom_angle
_geom_angle_publ_flag
C7 N1 C9 . . 110.3(5) yes
C7 N1 H1N . . 124.9 ?
C9 N1 H1N . . 124.9 ?
C11 N3 C13 . . 123.3(11) ?
C11 N3 C14 . . 116.7(9) ?
C13 N3 C14 . . 120.0(8) ?
C2 C1 C6 . . 120.1(7) ?
C2 C1 C7 . . 124.4(6) ?
C6 C1 C7 . . 115.5(6) ?
C1 C2 C3 . . 119.4(6) ?
C1 C2 H2 . . 120.3 ?
C3 C2 H2 . . 120.3 ?
C2 C3 C4 . . 122.7(7) ?
C2 C3 C10 . . 119.3(6) ?
C4 C3 C10 . . 118.0(7) ?
C3 C4 C5 . . 118.5(8) ?
C3 C4 H4 . . 120.8 ?
C5 C4 H4 . . 120.8 ?
C4 C5 C6 . . 121.8(7) ?
C4 C5 H5 . . 119.1 ?
C6 C5 H5 . . 119.1 ?
C1 C6 C5 . . 117.6(6) ?
C1 C6 H6 . . 121.2 ?
C5 C6 H6 . . 121.2 ?
N1 C7 C1 . . 118.9(5) ?
N1 C7 C8 . . 108.6(6) yes
C1 C7 C8 . . 132.5(6) ?
C7 C8 C8 . 3_656 108.5(5) yes
C7 C8 C9 . 3_656 143.3(6) yes
C8 C8 C9 3_656 3_656 108.2(6) ?
O1 C9 N1 . . 123.0(6) yes
O1 C9 C8 . 3_656 132.6(7) ?
N1 C9 C8 . 3_656 104.4(5) yes
N2 C10 C3 . . 177.6(11) ?
O2 C11 N3 . . 115.8(12) ?
O2 C11 C12 . . 127.0(11) ?
N3 C11 C12 . . 117.1(10) ?
C11 C12 H12A . . 106.7 ?
C11 C12 H12B . . 107.6 ?
C11 C12 H12C . . 106.0 ?
H12A C12 H12B . . 113.3 ?
H12A C12 H12C . . 110.9 ?
H12B C12 H12C . . 111.9 ?
N3 C13 H13A . . 109.5 ?
N3 C13 H13B . . 109.5 ?
N3 C13 H13C . . 109.5 ?
H13A C13 H13B . . 109.5 ?
H13A C13 H13C . . 109.5 ?
H13B C13 H13C . . 109.5 ?
N3 C14 H14A . . 109.5 ?
N3 C14 H14B . . 109.5 ?
N3 C14 H14C . . 109.5 ?
H14A C14 H14B . . 109.5 ?
H14A C14 H14C . . 109.5 ?
H14B C14 H14C . . 109.5 ?

loop_
_geom_bond_atom_site_label_1
_geom_bond_atom_site_label_2
_geom_bond_site_symmetry_2
_geom_bond_distance
_geom_bond_publ_flag
O1 C9 . 1.230(8) yes
O2 C11 . 1.307(14) ?
N1 C7 . 1.400(8) yes
N1 C9 . 1.410(10) yes
N1 H1N . 0.860 ?
N2 C10 . 1.136(13) ?
N3 C11 . 1.213(17) ?
N3 C13 . 1.460(12) ?
N3 C14 . 1.568(15) ?
C1 C2 . 1.370(10) ?
C1 C6 . 1.426(9) ?
C1 C7 . 1.490(10) ?
C2 C3 . 1.365(12) ?
C2 H2 . 0.930 ?
C3 C4 . 1.373(10) ?
C3 C10 . 1.456(13) ?
C4 C5 . 1.363(12) ?
C4 H4 . 0.930 ?
C5 C6 . 1.398(12) ?
C5 H5 . 0.930 ?
C6 H6 . 0.930 ?
C7 C8 . 1.365(10) yes
C8 C8 3_656 1.417(9) yes
C8 C9 3_656 1.452(9) yes
C11 C12 . 1.528(18) ?
C13 H13A . 0.960 ?
C13 H13B . 0.960 ?
C13 H13C . 0.960 ?
C14 H14A . 0.960 ?
C14 H14B . 0.960 ?
C14 H14C . 0.960 ?

loop_
_geom_contact_atom_site_label_1
_geom_contact_atom_site_label_2
_geom_contact_distance
_geom_contact_site_symmetry_2
O1 H4 2.667 4_555
O1 H5 2.790 4_555
O1 H12B 2.783 .
O2 H1N 2.030 .
O2 H2 2.316 .
O2 H12B 2.642 .
N3 H12A 2.409 .
N3 H12C 2.730 .
C11 H12A 2.007 .
C11 H12B 2.010 .
C11 H12C 2.009 .
C12 H12A 0.934 .
C12 H12B 0.923 .
C12 H12C 0.950 .
C13 H12A 2.319 .
H1N O2 2.030 .
H2 O2 2.316 .
H4 O1 2.667 4_554
H4 H12A 2.785 4_564
H4 H12C 2.567 4_554
H5 O1 2.790 4_554
H5 H6 2.790 2_645
H5 H6 2.684 2_655
H6 H5 2.684 2_645
H6 H5 2.790 2_655
H12A N3 2.409 .
H12A C11 2.007 .
H12A C12 0.934 .
H12A C13 2.319 .
H12A H4 2.785 4_565
H12A H12B 1.5514 .
H12A H12C 1.5514 .
H12A H12C 2.4727 1_565
H12A H13A 2.406 .
H12A H13C 1.919 .
H12B O1 2.783 .
H12B O2 2.642 .
H12B C11 2.010 .
H12B C12 0.923 .
H12B H12A 1.5514 .
H12B H12C 1.5514 .
H12C N3 2.730 .
H12C C11 2.009 .
H12C C12 0.950 .
H12C H4 2.567 4_555
H12C H12A 2.4727 1_545
H12C H12A 1.5514 .
H12C H12B 1.5514 .
H12C H13A 2.563 1_545
H12C H13C 2.375 .
H13A H12A 2.406 .
H13A H12C 2.563 1_565
H13A H13C 2.767 1_565
H13C H12A 1.919 .
H13C H12C 2.375 .
H13C H13A 2.767 1_545
H14A H14B 2.459 1_545
H14A H14B 2.779 3_776
H14B H14A 2.459 1_565
H14B H14A 2.779 3_776
H14B H14B 2.575 3_776

loop_
_geom_hbond_atom_site_label_D
_geom_hbond_atom_site_label_H
_geom_hbond_atom_site_label_A
_geom_hbond_distance_DH
_geom_hbond_distance_HA
_geom_hbond_distance_DA
_geom_hbond_angle_DHA
_geom_hbond_publ_flag
N1 H1N O2 0.860 2.030 2.884(8) 171.6 yes
